data_2019056
loop_
_publ_author_name
'Guo, Jun-Fang'
'Guo, Bing-Xin'
'Wu, Jiang-Yu'
'Yan, Guo-Ping'

_publ_section_title
;
 A three-dimensional supramolecular framework of silver(I),
 2-phenylquinoline-4-carboxylate and 4,4'-bipyridine
;
_journal_coeditor_code SK3483
_journal_issue 7
_journal_name_full 'Acta Crystallographica Section C'
_journal_page_first 742
_journal_page_last 744
_journal_paper_doi 10.1107/S010827011301559X
_journal_volume 69
_journal_year 2013
_chemical_formula_iupac '[Ag (C16 H10 N O2) (C10 H8 N2) (H2 O)] , 2H2 O'
_chemical_formula_moiety 'C26 H20 Ag N3 O3, 2(H2 O)'
_chemical_formula_sum 'C26 H24 Ag N3 O5'
_chemical_formula_weight 566.35
_chemical_name_systematic
'<i>catena</i>-Poly[[[aqua(2-phenylquinoline-4-carboxylato-\k<i>O</i>)silver(I)]-\m-4,4'-bipyridine-\k^2^<i>N</i>:<i>N</i>'] dihydrate]'
_space_group_IT_number 14
_symmetry_cell_setting monoclinic
_symmetry_space_group_name_Hall '-P 2ybc'
_symmetry_space_group_name_H-M 'P 1 21/c 1'
_atom_sites_solution_hydrogens geom
_atom_sites_solution_primary direct
_atom_sites_solution_secondary difmap
_audit_creation_method SHELXL97
_cell_angle_alpha 90.00
_cell_angle_beta 105.9870(10)
_cell_angle_gamma 90.00
_cell_formula_units_Z 4
_cell_length_a 9.4006(9)
_cell_length_b 27.461(3)
_cell_length_c 9.5349(9)
_cell_measurement_reflns_used 4054
_cell_measurement_temperature 151(2)
_cell_measurement_theta_max 26.00
_cell_measurement_theta_min 2.25
_cell_volume 2366.2(4)
_computing_cell_refinement 'SAINT (Bruker, 2007)'
_computing_data_collection 'SMART (Bruker, 2007)'
_computing_data_reduction 'SAINT (Bruker, 2007)'
_computing_molecular_graphics 'SHELXTL (Sheldrick, 2008)'
_computing_publication_material 'SHELXTL (Sheldrick, 2008)'
_computing_structure_refinement 'SHELXL97 (Sheldrick, 2008)'
_computing_structure_solution 'SHELXS97 (Sheldrick, 2008)'
_diffrn_ambient_temperature 151(2)
_diffrn_measured_fraction_theta_full 0.998
_diffrn_measured_fraction_theta_max 0.998
_diffrn_measurement_device_type 'Bruker APEX CCD area-detector'
_diffrn_measurement_method '\f and \w scans'
_diffrn_radiation_monochromator graphite
_diffrn_radiation_source 'fine-focus sealed tube'
_diffrn_radiation_type MoK\a
_diffrn_radiation_wavelength 0.71069
_diffrn_reflns_av_R_equivalents 0.0361
_diffrn_reflns_av_sigmaI/netI 0.0383
_diffrn_reflns_limit_h_max 11
_diffrn_reflns_limit_h_min -11
_diffrn_reflns_limit_k_max 33
_diffrn_reflns_limit_k_min -27
_diffrn_reflns_limit_l_max 11
_diffrn_reflns_limit_l_min -10
_diffrn_reflns_number 13019
_diffrn_reflns_theta_full 26.03
_diffrn_reflns_theta_max 26.03
_diffrn_reflns_theta_min 1.48
_exptl_absorpt_coefficient_mu 0.895
_exptl_absorpt_correction_T_max 0.8774
_exptl_absorpt_correction_T_min 0.7877
_exptl_absorpt_correction_type multi-scan
_exptl_absorpt_process_details '(SADABS; Bruker, 2007)'
_exptl_crystal_colour colourless
_exptl_crystal_density_diffrn 1.590
_exptl_crystal_density_method 'not measured'
_exptl_crystal_description block
_exptl_crystal_F_000 1152
_exptl_crystal_size_max 0.28
_exptl_crystal_size_mid 0.22
_exptl_crystal_size_min 0.15
_refine_diff_density_max 0.984
_refine_diff_density_min -0.421
_refine_ls_extinction_method none
_refine_ls_goodness_of_fit_ref 1.047
_refine_ls_hydrogen_treatment constr
_refine_ls_matrix_type full
_refine_ls_number_parameters 316
_refine_ls_number_reflns 4645
_refine_ls_number_restraints 0
_refine_ls_restrained_S_all 1.047
_refine_ls_R_factor_all 0.0539
_refine_ls_R_factor_gt 0.0405
_refine_ls_shift/su_max 0.000
_refine_ls_shift/su_mean 0.000
_refine_ls_structure_factor_coef Fsqd
_refine_ls_weighting_details 'calc w = 1/[\s^2^(Fo^2^)+(0.0535P)^2^+0.3783P] where P=(Fo^2^+2Fc^2^)/3'
_refine_ls_weighting_scheme calc
_refine_ls_wR_factor_gt 0.0926
_refine_ls_wR_factor_ref 0.0991
_reflns_number_gt 3708
_reflns_number_total 4645
_reflns_threshold_expression I>2\s(I)
_cod_data_source_file sk3483.cif
_cod_data_source_block I
_cod_original_cell_volume 2366.3(4)
_cod_original_sg_symbol_H-M 'P 21/c'
_cod_database_code 2019056
_cod_database_fobs_code 2019056

loop_
_symmetry_equiv_pos_as_xyz
'x, y, z'
'-x, y+1/2, -z+1/2'
'-x, -y, -z'
'x, -y-1/2, z-1/2'

loop_
_atom_site_type_symbol
_atom_site_label
_atom_site_fract_x
_atom_site_fract_y
_atom_site_fract_z
_atom_site_U_iso_or_equiv
_atom_site_adp_type
_atom_site_calc_flag
_atom_site_refinement_flags
_atom_site_occupancy
_atom_site_symmetry_multiplicity
C C1 0.6613(3) 0.12837(11) 0.4701(3) 0.0256(6) Uani d . 1 1
C C2 0.6926(3) 0.17228(11) 0.4059(3) 0.0258(6) Uani d . 1 1
C C3 0.8314(3) 0.19522(11) 0.4725(3) 0.0264(7) Uani d . 1 1
C C4 0.8992(3) 0.13549(10) 0.6497(3) 0.0240(6) Uani d . 1 1
C C5 0.7634(3) 0.11086(11) 0.5910(3) 0.0260(6) Uani d . 1 1
H H5 0.7430 0.0818 0.6362 0.031 Uiso calc R 1 1
C C6 0.5151(3) 0.10155(12) 0.4104(3) 0.0298(7) Uani d . 1 1
C C7 0.5962(3) 0.19405(12) 0.2805(3) 0.0316(7) Uani d . 1 1
H H7 0.5060 0.1783 0.2324 0.038 Uiso calc R 1 1
C C8 0.6315(4) 0.23733(12) 0.2281(4) 0.0365(8) Uani d . 1 1
H H8 0.5655 0.2517 0.1447 0.044 Uiso calc R 1 1
C C9 0.7653(4) 0.26060(13) 0.2976(4) 0.0389(8) Uani d . 1 1
H H9 0.7881 0.2911 0.2619 0.047 Uiso calc R 1 1
C C10 0.8631(4) 0.24003(12) 0.4154(4) 0.0356(8) Uani d . 1 1
H H10 0.9538 0.2561 0.4598 0.043 Uiso calc R 1 1
C C11 1.0075(3) 0.11691(12) 0.7843(3) 0.0276(7) Uani d . 1 1
C C12 1.0138(3) 0.06776(13) 0.8220(4) 0.0356(8) Uani d . 1 1
H H12 0.9505 0.0451 0.7594 0.043 Uiso calc R 1 1
C C13 1.1123(4) 0.05178(14) 0.9506(4) 0.0427(9) Uani d . 1 1
H H13 1.1158 0.0182 0.9750 0.051 Uiso calc R 1 1
C C14 1.2051(4) 0.08406(15) 1.0435(4) 0.0436(9) Uani d . 1 1
H H14 1.2720 0.0729 1.1315 0.052 Uiso calc R 1 1
C C15 1.1996(3) 0.13277(15) 1.0068(3) 0.0394(8) Uani d . 1 1
H H15 1.2634 0.1552 1.0701 0.047 Uiso calc R 1 1
C C16 1.1028(3) 0.14938(13) 0.8796(3) 0.0322(7) Uani d . 1 1
H H16 1.1005 0.1830 0.8561 0.039 Uiso calc R 1 1
C C17 -0.0046(3) 0.13603(12) 0.2579(3) 0.0309(7) Uani d . 1 1
H H17 0.0636 0.1623 0.2743 0.037 Uiso calc R 1 1
C C18 -0.1241(3) 0.13736(12) 0.1351(3) 0.0315(7) Uani d . 1 1
H H18 -0.1374 0.1643 0.0702 0.038 Uiso calc R 1 1
C C19 -0.2250(3) 0.09890(12) 0.1071(3) 0.0282(7) Uani d . 1 1
C C20 -0.1989(3) 0.06115(12) 0.2080(3) 0.0337(7) Uani d . 1 1
H H20 -0.2645 0.0342 0.1942 0.040 Uiso calc R 1 1
C C21 -0.0781(4) 0.06300(12) 0.3276(3) 0.0361(8) Uani d . 1 1
H H21 -0.0628 0.0368 0.3952 0.043 Uiso calc R 1 1
C C22 -0.5273(4) 0.05631(12) -0.2163(3) 0.0358(8) Uani d . 1 1
H H22 -0.5607 0.0265 -0.2646 0.043 Uiso calc R 1 1
C C23 -0.4070(3) 0.05535(12) -0.0952(3) 0.0345(7) Uani d . 1 1
H H23 -0.3603 0.0253 -0.0607 0.041 Uiso calc R 1 1
C C24 -0.3538(3) 0.09850(12) -0.0234(3) 0.0292(7) Uani d . 1 1
C C25 -0.4279(3) 0.14116(12) -0.0803(3) 0.0331(7) Uani d . 1 1
H H25 -0.3950 0.1717 -0.0363 0.040 Uiso calc R 1 1
C C26 -0.5487(3) 0.13882(13) -0.2002(3) 0.0341(7) Uani d . 1 1
H H26 -0.5986 0.1683 -0.2358 0.041 Uiso calc R 1 1
N N1 0.0200(3) 0.09981(9) 0.3546(3) 0.0287(6) Uani d . 1 1
N N2 -0.6000(3) 0.09750(10) -0.2698(3) 0.0328(6) Uani d . 1 1
N N3 0.9327(3) 0.17626(9) 0.5915(3) 0.0265(6) Uani d . 1 1
O O1 0.3988(2) 0.12609(8) 0.3870(2) 0.0358(5) Uani d . 1 1
O O2 0.5224(2) 0.05672(8) 0.3900(3) 0.0398(6) Uani d . 1 1
O O1W 0.2746(2) 0.00869(9) 0.4363(3) 0.0461(6) Uani d . 1 1
H H1A 0.3308 0.0250 0.3982 0.069 Uiso d R 1 1
H H1B 0.3277 -0.0112 0.4968 0.069 Uiso d R 1 1
O O2W 1.2085(3) 0.23329(9) 0.6600(2) 0.0475(7) Uani d . 1 1
H H2A 1.1397 0.2129 0.6506 0.071 Uiso d R 1 1
H H2B 1.2376 0.2340 0.5843 0.071 Uiso d R 1 1
O O3W 0.3189(3) 0.22196(10) 0.4276(3) 0.0539(7) Uani d . 1 1
H H3A 0.2826 0.2330 0.3420 0.081 Uiso d R 1 1
H H3B 0.3271 0.1912 0.4218 0.081 Uiso d R 1 1
Ag Ag1 0.21896(2) 0.096573(10) 0.53296(3) 0.03692(11) Uani d . 1 1

loop_
_atom_site_aniso_label
_atom_site_aniso_U_11
_atom_site_aniso_U_22
_atom_site_aniso_U_33
_atom_site_aniso_U_12
_atom_site_aniso_U_13
_atom_site_aniso_U_23
C1 0.0251(15) 0.0253(17) 0.0278(15) 0.0003(12) 0.0096(13) -0.0026(13)
C2 0.0255(15) 0.0299(17) 0.0235(15) 0.0015(13) 0.0093(12) -0.0003(13)
C3 0.0274(15) 0.0302(17) 0.0255(15) -0.0019(13) 0.0139(13) -0.0009(13)
C4 0.0240(15) 0.0239(16) 0.0253(15) 0.0007(12) 0.0086(12) -0.0041(12)
C5 0.0251(15) 0.0246(16) 0.0290(16) -0.0008(12) 0.0084(13) -0.0006(13)
C6 0.0245(16) 0.038(2) 0.0253(16) -0.0043(14) 0.0040(13) 0.0055(14)
C7 0.0267(16) 0.040(2) 0.0288(16) 0.0002(14) 0.0096(13) 0.0020(14)
C8 0.0373(19) 0.043(2) 0.0291(17) 0.0072(15) 0.0099(15) 0.0130(15)
C9 0.042(2) 0.035(2) 0.044(2) -0.0054(15) 0.0183(17) 0.0078(15)
C10 0.0341(18) 0.037(2) 0.0385(19) -0.0083(14) 0.0146(15) 0.0004(15)
C11 0.0212(15) 0.0352(18) 0.0267(16) 0.0014(13) 0.0071(12) -0.0027(13)
C12 0.0264(17) 0.040(2) 0.0369(18) 0.0004(14) 0.0033(14) -0.0027(15)
C13 0.0359(19) 0.046(2) 0.043(2) 0.0093(16) 0.0052(16) 0.0116(17)
C14 0.0291(19) 0.066(3) 0.0312(19) 0.0079(17) 0.0014(15) 0.0045(17)
C15 0.0238(17) 0.059(3) 0.0319(18) -0.0049(15) 0.0022(14) -0.0064(16)
C16 0.0257(16) 0.0400(19) 0.0329(17) -0.0023(14) 0.0116(14) -0.0047(15)
C17 0.0214(15) 0.0391(19) 0.0302(17) -0.0013(13) 0.0035(13) -0.0043(14)
C18 0.0234(16) 0.041(2) 0.0284(16) 0.0007(14) 0.0031(13) 0.0007(14)
C19 0.0188(14) 0.0425(19) 0.0223(15) 0.0040(13) 0.0037(12) -0.0019(14)
C20 0.0278(17) 0.0357(19) 0.0330(17) -0.0045(14) 0.0004(14) 0.0014(14)
C21 0.0325(18) 0.039(2) 0.0308(17) 0.0014(15) -0.0005(14) 0.0049(15)
C22 0.0307(17) 0.038(2) 0.0324(18) -0.0047(15) -0.0015(14) -0.0062(15)
C23 0.0273(17) 0.0359(19) 0.0339(17) 0.0022(14) -0.0025(14) 0.0000(15)
C24 0.0190(15) 0.043(2) 0.0247(15) 0.0018(13) 0.0047(12) -0.0014(14)
C25 0.0273(17) 0.038(2) 0.0303(17) 0.0002(14) 0.0022(13) -0.0033(14)
C26 0.0258(16) 0.041(2) 0.0312(17) 0.0071(14) 0.0011(14) 0.0015(15)
N1 0.0204(13) 0.0393(16) 0.0242(13) 0.0027(11) 0.0026(10) -0.0042(12)
N2 0.0213(13) 0.0478(18) 0.0256(14) 0.0007(12) 0.0005(11) 0.0008(12)
N3 0.0234(13) 0.0302(15) 0.0270(13) -0.0020(11) 0.0091(11) -0.0039(11)
O1 0.0198(11) 0.0412(14) 0.0444(13) -0.0007(10) 0.0056(10) 0.0095(11)
O2 0.0318(13) 0.0314(14) 0.0513(15) -0.0066(10) 0.0029(11) -0.0004(11)
O1W 0.0322(13) 0.0349(14) 0.0662(17) -0.0023(10) 0.0051(12) -0.0001(12)
O2W 0.0381(14) 0.0678(18) 0.0368(14) -0.0187(12) 0.0109(11) -0.0052(12)
O3W 0.0636(18) 0.0591(18) 0.0439(15) 0.0132(14) 0.0230(14) 0.0070(13)
Ag1 0.01974(14) 0.0574(2) 0.02758(15) 0.00090(11) -0.00367(10) 0.00003(12)

loop_
_atom_type_symbol
_atom_type_description
_atom_type_scat_dispersion_real
_atom_type_scat_dispersion_imag
_atom_type_scat_source
C C 0.0033 0.0016 'International Tables Vol C Tables 4.2.6.8 and 6.1.1.4'
H H 0.0000 0.0000 'International Tables Vol C Tables 4.2.6.8 and 6.1.1.4'
N N 0.0061 0.0033 'International Tables Vol C Tables 4.2.6.8 and 6.1.1.4'
O O 0.0106 0.0060 'International Tables Vol C Tables 4.2.6.8 and 6.1.1.4'
Ag Ag -0.8971 1.1015 'International Tables Vol C Tables 4.2.6.8 and 6.1.1.4'

loop_
_geom_angle_atom_site_label_1
_geom_angle_atom_site_label_2
_geom_angle_atom_site_label_3
_geom_angle_site_symmetry_1
_geom_angle_site_symmetry_3
_geom_angle
_geom_angle_publ_flag
C5 C1 C2 . . 118.8(3) ?
C5 C1 C6 . . 119.7(3) ?
C2 C1 C6 . . 121.5(3) ?
C7 C2 C1 . . 124.2(3) ?
C7 C2 C3 . . 118.8(3) ?
C1 C2 C3 . . 117.1(3) ?
N3 C3 C10 . . 118.7(3) ?
N3 C3 C2 . . 122.8(3) ?
C10 C3 C2 . . 118.5(3) ?
N3 C4 C5 . . 122.0(3) ?
N3 C4 C11 . . 117.7(3) ?
C5 C4 C11 . . 120.2(3) ?
C1 C5 C4 . . 120.8(3) ?
C1 C5 H5 . . 119.6 ?
C4 C5 H5 . . 119.6 ?
O1 C6 O2 . . 125.8(3) ?
O1 C6 C1 . . 117.4(3) ?
O2 C6 C1 . . 116.8(3) ?
C8 C7 C2 . . 120.8(3) ?
C8 C7 H7 . . 119.6 ?
C2 C7 H7 . . 119.6 ?
C7 C8 C9 . . 120.0(3) ?
C7 C8 H8 . . 120.0 ?
C9 C8 H8 . . 120.0 ?
C10 C9 C8 . . 120.9(3) ?
C10 C9 H9 . . 119.6 ?
C8 C9 H9 . . 119.6 ?
C9 C10 C3 . . 120.9(3) ?
C9 C10 H10 . . 119.5 ?
C3 C10 H10 . . 119.5 ?
C12 C11 C16 . . 118.3(3) ?
C12 C11 C4 . . 121.6(3) ?
C16 C11 C4 . . 120.1(3) ?
C13 C12 C11 . . 120.3(3) ?
C13 C12 H12 . . 119.9 ?
C11 C12 H12 . . 119.9 ?
C14 C13 C12 . . 120.9(3) ?
C14 C13 H13 . . 119.6 ?
C12 C13 H13 . . 119.6 ?
C15 C14 C13 . . 119.1(3) ?
C15 C14 H14 . . 120.4 ?
C13 C14 H14 . . 120.4 ?
C16 C15 C14 . . 120.9(3) ?
C16 C15 H15 . . 119.5 ?
C14 C15 H15 . . 119.5 ?
C15 C16 C11 . . 120.5(3) ?
C15 C16 H16 . . 119.7 ?
C11 C16 H16 . . 119.7 ?
N1 C17 C18 . . 123.5(3) ?
N1 C17 H17 . . 118.3 ?
C18 C17 H17 . . 118.3 ?
C17 C18 C19 . . 119.6(3) ?
C17 C18 H18 . . 120.2 ?
C19 C18 H18 . . 120.2 ?
C20 C19 C18 . . 116.8(3) ?
C20 C19 C24 . . 121.6(3) ?
C18 C19 C24 . . 121.5(3) ?
C21 C20 C19 . . 119.7(3) ?
C21 C20 H20 . . 120.1 ?
C19 C20 H20 . . 120.1 ?
N1 C21 C20 . . 123.7(3) ?
N1 C21 H21 . . 118.2 ?
C20 C21 H21 . . 118.2 ?
N2 C22 C23 . . 123.2(3) ?
N2 C22 H22 . . 118.4 ?
C23 C22 H22 . . 118.4 ?
C22 C23 C24 . . 119.8(3) ?
C22 C23 H23 . . 120.1 ?
C24 C23 H23 . . 120.1 ?
C23 C24 C25 . . 116.8(3) ?
C23 C24 C19 . . 121.4(3) ?
C25 C24 C19 . . 121.8(3) ?
C26 C25 C24 . . 119.6(3) ?
C26 C25 H25 . . 120.2 ?
C24 C25 H25 . . 120.2 ?
N2 C26 C25 . . 123.8(3) ?
N2 C26 H26 . . 118.1 ?
C25 C26 H26 . . 118.1 ?
C17 N1 C21 . . 116.7(3) ?
C17 N1 Ag1 . . 121.6(2) ?
C21 N1 Ag1 . . 121.3(2) ?
C26 N2 C22 . . 116.7(3) ?
C26 N2 Ag1 . 1_454 122.2(2) ?
C22 N2 Ag1 . 1_454 121.0(2) ?
C4 N3 C3 . . 118.5(2) ?
C6 O1 Ag1 . . 113.70(19) ?
Ag1 O1W H1A . . 82.8 ?
Ag1 O1W H1B . . 118.6 ?
H1A O1W H1B . . 108.2 ?
H2A O2W H2B . . 110.3 ?
H3A O3W H3B . . 108.1 ?
N1 Ag1 N2 . 1_656 172.00(9) y
N1 Ag1 O1 . . 96.64(8) y
N2 Ag1 O1 1_656 . 89.43(8) y
N1 Ag1 O1W . . 88.57(8) y
N2 Ag1 O1W 1_656 . 97.36(9) y
O1 Ag1 O1W . . 83.08(8) y

loop_
_geom_bond_atom_site_label_1
_geom_bond_atom_site_label_2
_geom_bond_site_symmetry_2
_geom_bond_distance
_geom_bond_publ_flag
C1 C5 . 1.369(4) ?
C1 C2 . 1.419(4) ?
C1 C6 . 1.525(4) ?
C2 C7 . 1.418(4) ?
C2 C3 . 1.431(4) ?
C3 N3 . 1.368(4) ?
C3 C10 . 1.410(4) ?
C4 N3 . 1.326(4) ?
C4 C5 . 1.417(4) ?
C4 C11 . 1.491(4) ?
C5 H5 . 0.9500 ?
C6 O1 . 1.251(4) ?
C6 O2 . 1.251(4) ?
C7 C8 . 1.365(4) ?
C7 H7 . 0.9500 ?
C8 C9 . 1.404(5) ?
C8 H8 . 0.9500 ?
C9 C10 . 1.363(5) ?
C9 H9 . 0.9500 ?
C10 H10 . 0.9500 ?
C11 C12 . 1.393(5) ?
C11 C16 . 1.405(4) ?
C12 C13 . 1.389(4) ?
C12 H12 . 0.9500 ?
C13 C14 . 1.381(5) ?
C13 H13 . 0.9500 ?
C14 C15 . 1.380(6) ?
C14 H14 . 0.9500 ?
C15 C16 . 1.378(4) ?
C15 H15 . 0.9500 ?
C16 H16 . 0.9500 ?
C17 N1 . 1.332(4) ?
C17 C18 . 1.381(4) ?
C17 H17 . 0.9500 ?
C18 C19 . 1.395(4) ?
C18 H18 . 0.9500 ?
C19 C20 . 1.389(4) ?
C19 C24 . 1.478(4) ?
C20 C21 . 1.371(4) ?
C20 H20 . 0.9500 ?
C21 N1 . 1.344(4) ?
C21 H21 . 0.9500 ?
C22 N2 . 1.347(4) ?
C22 C23 . 1.377(4) ?
C22 H22 . 0.9500 ?
C23 C24 . 1.391(4) ?
C23 H23 . 0.9500 ?
C24 C25 . 1.394(4) ?
C25 C26 . 1.373(4) ?
C25 H25 . 0.9500 ?
C26 N2 . 1.336(4) ?
C26 H26 . 0.9500 ?
Ag1 N1 . 2.156(2) y
Ag1 N2 1_454 2.161(3) y
Ag1 O1 . 2.598(2) y
Ag1 O1W . 2.685(2) y
O1W H1A . 0.8476 ?
O1W H1B . 0.8494 ?
O2W H2A . 0.8418 ?
O2W H2B . 0.8391 ?
O3W H3A . 0.8496 ?
O3W H3B . 0.8504 ?

loop_
_geom_hbond_atom_site_label_D
_geom_hbond_atom_site_label_H
_geom_hbond_atom_site_label_A
_geom_hbond_site_symmetry_A
_geom_hbond_distance_DH
_geom_hbond_distance_HA
_geom_hbond_distance_DA
_geom_hbond_angle_DHA
O1W H1A O2 . 0.85 2.02 2.816(3) 156
O1W H1B O2 3_656 0.85 1.97 2.805(3) 168
O2W H2A N3 . 0.84 2.12 2.944(3) 165
O2W H2B O3W 1_655 0.84 1.89 2.711(3) 167
O3W H3A O2W 4_465 0.85 1.92 2.764(3) 172
O3W H3B O1 . 0.85 1.97 2.794(3) 162

loop_
_geom_torsion_atom_site_label_1
_geom_torsion_atom_site_label_2
_geom_torsion_atom_site_label_3
_geom_torsion_atom_site_label_4
_geom_torsion_site_symmetry_4
_geom_torsion
C5 C1 C2 C7 . 179.9(3)
C6 C1 C2 C7 . -2.2(4)
C5 C1 C2 C3 . 0.6(4)
C6 C1 C2 C3 . 178.5(3)
C7 C2 C3 N3 . -178.4(3)
C1 C2 C3 N3 . 0.9(4)
C7 C2 C3 C10 . 3.5(4)
C1 C2 C3 C10 . -177.1(3)
C2 C1 C5 C4 . -1.2(4)
C6 C1 C5 C4 . -179.1(3)
N3 C4 C5 C1 . 0.4(4)
C11 C4 C5 C1 . 178.1(3)
C5 C1 C6 O1 . 129.2(3)
C2 C1 C6 O1 . -48.7(4)
C5 C1 C6 O2 . -50.4(4)
C2 C1 C6 O2 . 131.7(3)
C1 C2 C7 C8 . 177.5(3)
C3 C2 C7 C8 . -3.2(4)
C2 C7 C8 C9 . 0.7(5)
C7 C8 C9 C10 . 1.5(5)
C8 C9 C10 C3 . -1.1(5)
N3 C3 C10 C9 . -179.6(3)
C2 C3 C10 C9 . -1.4(5)
N3 C4 C11 C12 . -155.1(3)
C5 C4 C11 C12 . 27.2(4)
N3 C4 C11 C16 . 27.2(4)
C5 C4 C11 C16 . -150.5(3)
C16 C11 C12 C13 . 0.0(4)
C4 C11 C12 C13 . -177.7(3)
C11 C12 C13 C14 . 0.1(5)
C12 C13 C14 C15 . -0.2(5)
C13 C14 C15 C16 . 0.2(5)
C14 C15 C16 C11 . 0.0(5)
C12 C11 C16 C15 . -0.1(4)
C4 C11 C16 C15 . 177.7(3)
N1 C17 C18 C19 . -0.9(5)
C17 C18 C19 C20 . 0.8(4)
C17 C18 C19 C24 . -179.5(3)
C18 C19 C20 C21 . -0.2(5)
C24 C19 C20 C21 . -180.0(3)
C19 C20 C21 N1 . -0.2(5)
N2 C22 C23 C24 . -1.0(5)
C22 C23 C24 C25 . 0.0(5)
C22 C23 C24 C19 . 179.9(3)
C20 C19 C24 C23 . -34.8(5)
C18 C19 C24 C23 . 145.5(3)
C20 C19 C24 C25 . 145.2(3)
C18 C19 C24 C25 . -34.5(4)
C23 C24 C25 C26 . 1.1(5)
C19 C24 C25 C26 . -178.9(3)
C24 C25 C26 N2 . -1.3(5)
C18 C17 N1 C21 . 0.5(4)
C18 C17 N1 Ag1 . 174.2(2)
C20 C21 N1 C17 . 0.1(5)
C20 C21 N1 Ag1 . -173.6(2)
C25 C26 N2 C22 . 0.3(5)
C25 C26 N2 Ag1 1_454 -175.6(2)
C23 C22 N2 C26 . 0.9(5)
C23 C22 N2 Ag1 1_454 176.8(2)
C5 C4 N3 C3 . 1.0(4)
C11 C4 N3 C3 . -176.7(2)
C10 C3 N3 C4 . 176.4(3)
C2 C3 N3 C4 . -1.7(4)
O2 C6 O1 Ag1 . 58.6(4)
C1 C6 O1 Ag1 . -121.0(2)
C17 N1 Ag1 O1 . -39.8(2)
C21 N1 Ag1 O1 . 133.6(2)
C17 N1 Ag1 O1W . -122.7(2)
C21 N1 Ag1 O1W . 50.7(2)
C6 O1 Ag1 N1 . -134.9(2)
C6 O1 Ag1 N2 1_656 50.3(2)
C6 O1 Ag1 O1W . -47.2(2)
